data_4069853
loop_
_publ_author_name
'Takenaka, Yasumasa'
'Hou, Zhaomin'

_publ_section_title
;
 Lanthanide Terminal Hydride Complexes Bearing Two Sterically Demanding
 C5Me4SiMe3Ligands. Synthesis, Structure, and Reactivity
;
_journal_issue 17
_journal_name_full Organometallics
_journal_page_first 5196
_journal_paper_doi 10.1021/om900453j
_journal_volume 28
_journal_year 2009
_chemical_formula_sum 'C28 H49 Lu O Si2'
_chemical_formula_weight 632.82
_chemical_name_systematic
; 
 ? 
;
_space_group_IT_number 2
_symmetry_cell_setting triclinic
_symmetry_space_group_name_Hall '-P 1'
_symmetry_space_group_name_H-M 'P -1'
_atom_sites_solution_hydrogens geom
_atom_sites_solution_primary direct
_atom_sites_solution_secondary difmap
_audit_creation_method SHELXL-97
_cell_angle_alpha 88.9770(10)
_cell_angle_beta 86.7580(10)
_cell_angle_gamma 75.7040(10)
_cell_formula_units_Z 2
_cell_length_a 9.6715(6)
_cell_length_b 11.3089(7)
_cell_length_c 13.6474(8)
_cell_measurement_temperature 173(1)
_cell_volume 1444.12(15)
_computing_cell_refinement 'Bruker SMART'
_computing_data_collection 'Bruker SMART'
_computing_data_reduction 'Bruker SHELXTL'
_computing_molecular_graphics 'Bruker SHELXTL'
_computing_publication_material 'Bruker SHELXTL'
_computing_structure_refinement 'SHELXL-97 (Sheldrick, 1997)'
_computing_structure_solution 'SHELXS-97 (Sheldrick, 1990)'
_diffrn_ambient_temperature 173(1)
_diffrn_measured_fraction_theta_full 0.933
_diffrn_measured_fraction_theta_max 0.933
_diffrn_measurement_device_type 'CCD area detector'
_diffrn_measurement_method 'phi and omega scans'
_diffrn_radiation_monochromator graphite
_diffrn_radiation_source 'fine-focus sealed tube'
_diffrn_radiation_type MoK\a
_diffrn_radiation_wavelength 0.71073
_diffrn_reflns_av_R_equivalents 0.0162
_diffrn_reflns_av_sigmaI/netI 0.0348
_diffrn_reflns_limit_h_max 11
_diffrn_reflns_limit_h_min -12
_diffrn_reflns_limit_k_max 14
_diffrn_reflns_limit_k_min -14
_diffrn_reflns_limit_l_max 17
_diffrn_reflns_limit_l_min -16
_diffrn_reflns_number 8933
_diffrn_reflns_theta_full 27.51
_diffrn_reflns_theta_max 27.51
_diffrn_reflns_theta_min 1.86
_exptl_absorpt_coefficient_mu 3.518
_exptl_absorpt_correction_T_max 0.93
_exptl_absorpt_correction_T_min 0.57
_exptl_absorpt_correction_type empirical
_exptl_crystal_colour colorless
_exptl_crystal_density_diffrn 1.455
_exptl_crystal_density_method 'not measured'
_exptl_crystal_description block
_exptl_crystal_F_000 648
_exptl_crystal_size_max 0.30
_exptl_crystal_size_mid 0.30
_exptl_crystal_size_min 0.15
_refine_diff_density_max 1.761
_refine_diff_density_min -0.847
_refine_diff_density_rms 0.107
_refine_ls_extinction_method none
_refine_ls_goodness_of_fit_ref 0.992
_refine_ls_hydrogen_treatment mixed
_refine_ls_matrix_type full
_refine_ls_number_parameters 302
_refine_ls_number_reflns 6205
_refine_ls_number_restraints 0
_refine_ls_restrained_S_all 0.992
_refine_ls_R_factor_all 0.0288
_refine_ls_R_factor_gt 0.0255
_refine_ls_shift/su_max 0.001
_refine_ls_shift/su_mean 0.000
_refine_ls_structure_factor_coef Fsqd
_refine_ls_weighting_details 'calc w=1/[\s^2^(Fo^2^)+(0.0389P)^2^+0.0000P] where P=(Fo^2^+2Fc^2^)/3'
_refine_ls_weighting_scheme calc
_refine_ls_wR_factor_gt 0.0611
_refine_ls_wR_factor_ref 0.0616
_reflns_number_gt 5499
_reflns_number_total 6205
_reflns_threshold_expression >2sigma(I)
_cod_data_source_file om900453j_si_002.cif
_cod_data_source_block Complex_1e
_cod_depositor_comments
;
The following automatic conversions were performed:

'_symmetry_cell_setting' value 'Triclinic' changed to 'triclinic'
according to /home/saulius/struct/CIF-dictionaries/cif_core.dic
dictionary named 'cif_core.dic' version 2.4.2 from 2011-04-26.

Automatic conversion script
Id: cif_fix_values 1715 2011-07-08 13:25:40Z adriana 
;
_cod_original_sg_symbol_H-M P-1
_cod_database_code 4069853

loop_
_symmetry_equiv_pos_as_xyz
'x, y, z'
'-x, -y, -z'

loop_
_atom_site_label
_atom_site_type_symbol
_atom_site_fract_x
_atom_site_fract_y
_atom_site_fract_z
_atom_site_U_iso_or_equiv
_atom_site_adp_type
_atom_site_occupancy
_atom_site_symmetry_multiplicity
_atom_site_calc_flag
_atom_site_refinement_flags
Lu1 Lu 0.096832(14) 0.252895(12) 0.259141(10) 0.01962(5) Uani 1 1 d .
Si1 Si -0.15589(10) 0.48233(9) 0.19802(8) 0.0321(2) Uani 1 1 d .
Si2 Si 0.36920(10) -0.09231(9) 0.26887(8) 0.0283(2) Uani 1 1 d .
O1 O 0.2459(2) 0.3512(2) 0.33344(17) 0.0265(5) Uani 1 1 d .
C1 C -0.1121(4) 0.4054(3) 0.3162(3) 0.0307(8) Uani 1 1 d .
H1A H -0.1875 0.3696 0.3431 0.037 Uiso 1 1 calc R
H1B H -0.0900 0.4595 0.3641 0.037 Uiso 1 1 calc R
C2 C -0.0059(4) 0.3907(3) 0.1177(2) 0.0271(7) Uani 1 1 d .
C3 C 0.0046(4) 0.2683(3) 0.0860(3) 0.0316(8) Uani 1 1 d .
C4 C 0.1499(4) 0.2086(3) 0.0669(2) 0.0315(8) Uani 1 1 d .
C5 C 0.2330(4) 0.2913(3) 0.0862(2) 0.0290(8) Uani 1 1 d .
C6 C 0.1375(4) 0.4034(3) 0.1166(2) 0.0268(7) Uani 1 1 d .
C7 C -0.1202(5) 0.2137(4) 0.0682(3) 0.0460(11) Uani 1 1 d .
H7A H -0.0847 0.1310 0.0462 0.069 Uiso 1 1 calc R
H7B H -0.1772 0.2606 0.0189 0.069 Uiso 1 1 calc R
H7C H -0.1776 0.2149 0.1281 0.069 Uiso 1 1 calc R
C8 C 0.2087(5) 0.0891(4) 0.0157(3) 0.0482(11) Uani 1 1 d .
H8A H 0.2162 0.1028 -0.0538 0.072 Uiso 1 1 calc R
H8B H 0.1459 0.0364 0.0296 0.072 Uiso 1 1 calc R
H8C H 0.3015 0.0515 0.0385 0.072 Uiso 1 1 calc R
C9 C 0.3891(4) 0.2705(4) 0.0566(3) 0.0431(10) Uani 1 1 d .
H9A H 0.4039 0.2529 -0.0123 0.065 Uiso 1 1 calc R
H9B H 0.4427 0.2028 0.0931 0.065 Uiso 1 1 calc R
H9C H 0.4206 0.3424 0.0702 0.065 Uiso 1 1 calc R
C10 C 0.1795(4) 0.5209(3) 0.1355(3) 0.0354(9) Uani 1 1 d .
H10A H 0.2793 0.5106 0.1179 0.053 Uiso 1 1 calc R
H10B H 0.1616 0.5412 0.2038 0.053 Uiso 1 1 calc R
H10C H 0.1244 0.5853 0.0968 0.053 Uiso 1 1 calc R
C11 C -0.1589(5) 0.6485(4) 0.1964(4) 0.0597(14) Uani 1 1 d .
H11A H -0.2458 0.6938 0.2290 0.090 Uiso 1 1 calc R
H11B H -0.1537 0.6762 0.1297 0.090 Uiso 1 1 calc R
H11C H -0.0786 0.6607 0.2296 0.090 Uiso 1 1 calc R
C12 C -0.3339(4) 0.4729(5) 0.1556(4) 0.0578(13) Uani 1 1 d .
H12A H -0.3443 0.3911 0.1642 0.087 Uiso 1 1 calc R
H12B H -0.3399 0.4949 0.0874 0.087 Uiso 1 1 calc R
H12C H -0.4086 0.5279 0.1933 0.087 Uiso 1 1 calc R
C13 C 0.2046(3) 0.0239(3) 0.3093(2) 0.0227(7) Uani 1 1 d .
C14 C 0.0588(4) 0.0301(3) 0.2869(2) 0.0251(7) Uani 1 1 d .
C15 C -0.0336(3) 0.1020(3) 0.3574(3) 0.0260(7) Uani 1 1 d .
C16 C 0.0488(4) 0.1414(3) 0.4267(2) 0.0250(7) Uani 1 1 d .
C17 C 0.1943(4) 0.0939(3) 0.3983(2) 0.0238(7) Uani 1 1 d .
C18 C 0.0089(4) -0.0442(3) 0.2124(3) 0.0346(8) Uani 1 1 d .
H18A H 0.0109 -0.1237 0.2389 0.052 Uiso 1 1 calc R
H18B H 0.0709 -0.0520 0.1541 0.052 Uiso 1 1 calc R
H18C H -0.0869 -0.0043 0.1965 0.052 Uiso 1 1 calc R
C19 C -0.1930(4) 0.1214(4) 0.3654(3) 0.0408(10) Uani 1 1 d .
H19A H -0.2324 0.1569 0.3055 0.061 Uiso 1 1 calc R
H19B H -0.2321 0.1753 0.4191 0.061 Uiso 1 1 calc R
H19C H -0.2166 0.0445 0.3766 0.061 Uiso 1 1 calc R
C20 C -0.0101(4) 0.2095(4) 0.5199(3) 0.0365(9) Uani 1 1 d .
H20A H -0.0835 0.2805 0.5047 0.055 Uiso 1 1 calc R
H20B H 0.0653 0.2339 0.5506 0.055 Uiso 1 1 calc R
H20C H -0.0495 0.1574 0.5637 0.055 Uiso 1 1 calc R
C21 C 0.3171(4) 0.1063(3) 0.4568(3) 0.0312(8) Uani 1 1 d .
H21A H 0.2942 0.1850 0.4874 0.047 Uiso 1 1 calc R
H21B H 0.4011 0.0981 0.4139 0.047 Uiso 1 1 calc R
H21C H 0.3344 0.0438 0.5062 0.047 Uiso 1 1 calc R
C22 C 0.5206(4) -0.0252(4) 0.2253(4) 0.0483(11) Uani 1 1 d .
H22A H 0.4990 0.0162 0.1639 0.072 Uiso 1 1 calc R
H22B H 0.6064 -0.0891 0.2166 0.072 Uiso 1 1 calc R
H22C H 0.5339 0.0319 0.2730 0.072 Uiso 1 1 calc R
C23 C 0.3429(5) -0.1979(4) 0.1723(3) 0.0452(10) Uani 1 1 d .
H23A H 0.2714 -0.2389 0.1955 0.068 Uiso 1 1 calc R
H23B H 0.4312 -0.2571 0.1575 0.068 Uiso 1 1 calc R
H23C H 0.3125 -0.1522 0.1141 0.068 Uiso 1 1 calc R
C24 C 0.4302(4) -0.1943(3) 0.3758(3) 0.0388(9) Uani 1 1 d .
H24A H 0.4563 -0.1477 0.4266 0.058 Uiso 1 1 calc R
H24B H 0.5113 -0.2584 0.3551 0.058 Uiso 1 1 calc R
H24C H 0.3541 -0.2293 0.4005 0.058 Uiso 1 1 calc R
C25 C 0.2031(4) 0.4388(4) 0.4132(3) 0.0398(9) Uani 1 1 d .
H25A H 0.1677 0.4011 0.4705 0.048 Uiso 1 1 calc R
H25B H 0.1286 0.5080 0.3934 0.048 Uiso 1 1 calc R
C26 C 0.3341(5) 0.4783(6) 0.4351(5) 0.081(2) Uani 1 1 d .
H26A H 0.3236 0.5632 0.4166 0.097 Uiso 1 1 calc R
H26B H 0.3496 0.4701 0.5047 0.097 Uiso 1 1 calc R
C27 C 0.4488(6) 0.4052(7) 0.3820(5) 0.099(3) Uani 1 1 d .
H27A H 0.5065 0.3471 0.4257 0.118 Uiso 1 1 calc R
H27B H 0.5081 0.4552 0.3521 0.118 Uiso 1 1 calc R
C28 C 0.3978(4) 0.3395(4) 0.3055(3) 0.0340(8) Uani 1 1 d .
H28A H 0.4500 0.2544 0.3037 0.041 Uiso 1 1 calc R
H28B H 0.4089 0.3759 0.2416 0.041 Uiso 1 1 calc R

loop_
_atom_site_aniso_label
_atom_site_aniso_U_11
_atom_site_aniso_U_22
_atom_site_aniso_U_33
_atom_site_aniso_U_23
_atom_site_aniso_U_13
_atom_site_aniso_U_12
Lu1 0.02066(7) 0.02053(8) 0.01866(7) 0.00181(5) -0.00142(5) -0.00699(5)
Si1 0.0267(5) 0.0284(5) 0.0396(6) 0.0114(4) -0.0045(4) -0.0037(4)
Si2 0.0281(5) 0.0226(5) 0.0314(5) 0.0010(4) 0.0005(4) -0.0015(4)
O1 0.0283(12) 0.0265(13) 0.0267(13) -0.0038(10) 0.0004(10) -0.0107(10)
C1 0.0278(18) 0.0281(19) 0.035(2) 0.0037(15) -0.0018(15) -0.0039(14)
C2 0.0329(18) 0.0302(19) 0.0205(17) 0.0082(14) -0.0066(14) -0.0117(15)
C3 0.046(2) 0.033(2) 0.0214(17) 0.0073(14) -0.0111(16) -0.0190(17)
C4 0.051(2) 0.0286(19) 0.0160(16) 0.0013(13) 0.0000(15) -0.0123(17)
C5 0.0357(19) 0.034(2) 0.0168(16) 0.0038(14) 0.0028(14) -0.0094(16)
C6 0.0352(19) 0.0273(18) 0.0211(17) 0.0050(13) -0.0026(14) -0.0135(15)
C7 0.060(3) 0.044(2) 0.044(2) 0.0113(19) -0.027(2) -0.028(2)
C8 0.078(3) 0.036(2) 0.031(2) -0.0050(17) 0.002(2) -0.015(2)
C9 0.041(2) 0.050(3) 0.036(2) 0.0060(19) 0.0099(18) -0.0096(19)
C10 0.044(2) 0.031(2) 0.036(2) 0.0084(16) -0.0048(17) -0.0196(17)
C11 0.063(3) 0.028(2) 0.080(4) 0.009(2) 0.017(3) 0.000(2)
C12 0.034(2) 0.076(4) 0.061(3) 0.020(3) -0.011(2) -0.008(2)
C13 0.0228(16) 0.0201(16) 0.0244(17) 0.0025(13) -0.0031(13) -0.0034(13)
C14 0.0295(17) 0.0210(17) 0.0272(18) 0.0065(13) -0.0040(14) -0.0108(14)
C15 0.0236(16) 0.0263(18) 0.0296(18) 0.0092(14) -0.0007(14) -0.0097(14)
C16 0.0294(17) 0.0227(17) 0.0222(17) 0.0057(13) 0.0014(14) -0.0060(14)
C17 0.0284(17) 0.0217(17) 0.0215(16) 0.0055(13) -0.0037(13) -0.0067(13)
C18 0.040(2) 0.031(2) 0.038(2) 0.0026(16) -0.0094(17) -0.0167(17)
C19 0.0279(19) 0.045(2) 0.051(3) 0.0067(19) 0.0050(18) -0.0140(17)
C20 0.043(2) 0.036(2) 0.027(2) 0.0029(16) 0.0054(16) -0.0054(17)
C21 0.0351(19) 0.0297(19) 0.0298(19) 0.0047(15) -0.0113(16) -0.0080(15)
C22 0.031(2) 0.044(3) 0.064(3) 0.005(2) 0.010(2) -0.0022(18)
C23 0.056(3) 0.032(2) 0.041(2) -0.0069(18) -0.003(2) 0.0010(19)
C24 0.041(2) 0.026(2) 0.045(2) 0.0048(17) -0.0087(18) 0.0006(16)
C25 0.037(2) 0.043(2) 0.040(2) -0.0190(18) 0.0041(17) -0.0121(18)
C26 0.053(3) 0.094(4) 0.105(5) -0.064(4) 0.007(3) -0.033(3)
C27 0.045(3) 0.178(7) 0.089(5) -0.082(5) 0.018(3) -0.058(4)
C28 0.0278(18) 0.040(2) 0.036(2) -0.0030(16) 0.0013(16) -0.0124(16)

loop_
_atom_type_symbol
_atom_type_description
_atom_type_scat_dispersion_real
_atom_type_scat_dispersion_imag
_atom_type_scat_source
C C 0.0033 0.0016 'International Tables Vol C Tables 4.2.6.8 and 6.1.1.4'
H H 0.0000 0.0000 'International Tables Vol C Tables 4.2.6.8 and 6.1.1.4'
O O 0.0106 0.0060 'International Tables Vol C Tables 4.2.6.8 and 6.1.1.4'
Si Si 0.0817 0.0704 'International Tables Vol C Tables 4.2.6.8 and 6.1.1.4'
Lu Lu -0.4720 5.8584 'International Tables Vol C Tables 4.2.6.8 and 6.1.1.4'

loop_
_geom_angle_atom_site_label_1
_geom_angle_atom_site_label_2
_geom_angle_atom_site_label_3
_geom_angle
O1 Lu1 C1 91.55(11)
O1 Lu1 C2 105.76(9)
C1 Lu1 C2 69.71(12)
O1 Lu1 C3 132.00(10)
C1 Lu1 C3 90.42(13)
C2 Lu1 C3 32.65(11)
O1 Lu1 C13 101.70(9)
C1 Lu1 C13 133.21(11)
C2 Lu1 C13 143.58(11)
C3 Lu1 C13 111.26(11)
O1 Lu1 C6 80.02(9)
C1 Lu1 C6 88.67(12)
C2 Lu1 C6 31.90(10)
C3 Lu1 C6 52.08(10)
C13 Lu1 C6 137.57(11)
O1 Lu1 C17 79.45(9)
C1 Lu1 C17 111.84(11)
C2 Lu1 C17 174.65(10)
C3 Lu1 C17 142.24(11)
C13 Lu1 C17 31.83(10)
C6 Lu1 C17 151.20(11)
O1 Lu1 C14 130.42(9)
C1 Lu1 C14 110.99(11)
C2 Lu1 C14 123.21(11)
C3 Lu1 C14 92.77(11)
C13 Lu1 C14 31.71(10)
C6 Lu1 C14 140.77(11)
C17 Lu1 C14 51.47(10)
O1 Lu1 C15 122.17(9)
C1 Lu1 C15 83.08(11)
C2 Lu1 C15 125.14(10)
C3 Lu1 C15 105.67(11)
C13 Lu1 C15 51.84(10)
C6 Lu1 C15 156.35(11)
C17 Lu1 C15 51.00(10)
C14 Lu1 C15 30.54(11)
O1 Lu1 C16 91.37(9)
C1 Lu1 C16 83.31(11)
C2 Lu1 C16 148.03(11)
C3 Lu1 C16 136.43(11)
C13 Lu1 C16 52.10(10)
C6 Lu1 C16 168.08(10)
C17 Lu1 C16 30.84(10)
C14 Lu1 C16 51.01(11)
C15 Lu1 C16 30.81(10)
O1 Lu1 C4 116.50(10)
C1 Lu1 C4 120.17(12)
C2 Lu1 C4 52.73(12)
C3 Lu1 C4 31.20(12)
C13 Lu1 C4 93.58(11)
C6 Lu1 C4 51.02(11)
C17 Lu1 C4 124.08(11)
C14 Lu1 C4 90.11(11)
C15 Lu1 C4 115.58(11)
C16 Lu1 C4 140.89(11)
O1 Lu1 C5 86.83(9)
C1 Lu1 C5 118.68(11)
C2 Lu1 C5 52.30(11)
C3 Lu1 C5 51.25(11)
C13 Lu1 C5 106.81(11)
C6 Lu1 C5 30.81(11)
C17 Lu1 C5 127.82(11)
C14 Lu1 C5 115.85(11)
C15 Lu1 C5 144.70(11)
C16 Lu1 C5 157.96(11)
C4 Lu1 C5 30.32(11)
C1 Si1 C2 99.68(16)
C1 Si1 C11 114.5(2)
C2 Si1 C11 112.15(19)
C1 Si1 C12 113.55(19)
C2 Si1 C12 111.4(2)
C11 Si1 C12 105.7(2)
C1 Si1 Lu1 47.70(11)
C2 Si1 Lu1 51.99(10)
C11 Si1 Lu1 128.81(17)
C12 Si1 Lu1 125.46(17)
C13 Si2 C23 114.50(18)
C13 Si2 C22 113.54(17)
C23 Si2 C22 108.0(2)
C13 Si2 C24 108.31(17)
C23 Si2 C24 104.36(19)
C22 Si2 C24 107.49(19)
C25 O1 C28 108.8(3)
C25 O1 Lu1 125.5(2)
C28 O1 Lu1 125.7(2)
Si1 C1 Lu1 97.94(16)
C6 C2 C3 105.8(3)
C6 C2 Si1 123.8(3)
C3 C2 Si1 124.7(3)
C6 C2 Lu1 77.59(18)
C3 C2 Lu1 74.21(19)
Si1 C2 Lu1 92.65(13)
C4 C3 C2 109.2(3)
C4 C3 C7 124.8(4)
C2 C3 C7 125.8(4)
C4 C3 Lu1 78.9(2)
C2 C3 Lu1 73.14(19)
C7 C3 Lu1 118.0(2)
C5 C4 C3 108.1(3)
C5 C4 C8 123.6(4)
C3 C4 C8 127.2(4)
C5 C4 Lu1 76.4(2)
C3 C4 Lu1 69.85(19)
C8 C4 Lu1 129.0(2)
C4 C5 C6 107.6(3)
C4 C5 C9 124.0(4)
C6 C5 C9 127.0(3)
C4 C5 Lu1 73.23(19)
C6 C5 Lu1 71.51(18)
C9 C5 Lu1 131.4(2)
C5 C6 C2 109.2(3)
C5 C6 C10 125.5(3)
C2 C6 C10 125.0(3)
C5 C6 Lu1 77.68(18)
C2 C6 Lu1 70.51(17)
C10 C6 Lu1 122.5(2)
C14 C13 C17 105.3(3)
C14 C13 Si2 128.1(3)
C17 C13 Si2 122.6(2)
C14 C13 Lu1 74.80(17)
C17 C13 Lu1 74.28(18)
Si2 C13 Lu1 133.39(16)
C15 C14 C13 109.0(3)
C15 C14 C18 123.0(3)
C13 C14 C18 127.1(3)
C15 C14 Lu1 75.17(18)
C13 C14 Lu1 73.50(17)
C18 C14 Lu1 125.9(2)
C14 C15 C16 108.8(3)
C14 C15 C19 125.5(3)
C16 C15 C19 125.3(3)
C14 C15 Lu1 74.29(17)
C16 C15 Lu1 74.64(18)
C19 C15 Lu1 123.0(2)
C17 C16 C15 107.8(3)
C17 C16 C20 126.6(3)
C15 C16 C20 125.2(3)
C17 C16 Lu1 73.63(18)
C15 C16 Lu1 74.54(18)
C20 C16 Lu1 123.0(2)
C16 C17 C13 109.1(3)
C16 C17 C21 124.7(3)
C13 C17 C21 126.1(3)
C16 C17 Lu1 75.53(18)
C13 C17 Lu1 73.89(17)
C21 C17 Lu1 120.9(2)
O1 C25 C26 105.9(3)
C27 C26 C25 108.0(4)
C26 C27 C28 110.2(4)
C27 C28 O1 104.8(3)

loop_
_geom_bond_atom_site_label_1
_geom_bond_atom_site_label_2
_geom_bond_distance
Lu1 O1 2.311(2)
Lu1 C1 2.411(4)
Lu1 C2 2.547(3)
Lu1 C3 2.561(3)
Lu1 C13 2.635(3)
Lu1 C6 2.638(3)
Lu1 C17 2.641(3)
Lu1 C14 2.652(3)
Lu1 C15 2.664(3)
Lu1 C16 2.665(3)
Lu1 C4 2.677(3)
Lu1 C5 2.718(3)
Si1 C1 1.840(4)
Si1 C2 1.870(4)
Si1 C11 1.872(4)
Si1 C12 1.875(4)
Si2 C13 1.860(3)
Si2 C23 1.864(4)
Si2 C22 1.873(4)
Si2 C24 1.874(4)
O1 C25 1.456(4)
O1 C28 1.471(4)
C2 C6 1.428(5)
C2 C3 1.436(5)
C3 C4 1.413(5)
C3 C7 1.518(5)
C4 C5 1.412(5)
C4 C8 1.499(5)
C5 C6 1.425(5)
C5 C9 1.503(5)
C6 C10 1.513(5)
C13 C14 1.445(4)
C13 C17 1.447(5)
C14 C15 1.400(5)
C14 C18 1.503(5)
C15 C16 1.415(5)
C15 C19 1.500(5)
C16 C17 1.411(5)
C16 C20 1.507(5)
C17 C21 1.504(5)
C25 C26 1.491(6)
C26 C27 1.384(7)
C27 C28 1.467(6)
